data_8104373
loop_
_publ_author_name
'Graetsch, H.'
'Gebert, W.'
'Sahl, H.'

_publ_section_title
;
 Crystal structure of W-type Sr Zn2 Fe16 O27, a refinement
;
_journal_name_full 'Zeitschrift fuer Kristallographie (149,1979-)'
_journal_page_first 139
_journal_page_last 144
_journal_volume 175
_journal_year 1986
_chemical_formula_sum 'Fe16 O27 Sr Zn2'
_chemical_name_systematic 'Sr Zn2 Fe16 O27'
_space_group_IT_number 194
_symmetry_space_group_name_Hall '-P 6c 2c'
_symmetry_space_group_name_H-M 'P 63/m m c'
_cell_angle_alpha 90
_cell_angle_beta 90
_cell_angle_gamma 120
_cell_formula_units_Z 2
_cell_length_a 5.908
_cell_length_b 5.908
_cell_length_c 32.745
_cell_volume 989.821
_citation_journal_id_ASTM ZEKRDZ
_cod_data_source_file Graetsch_ZEKRDZ_1986_1348.cif
_cod_data_source_block Fe16O27Sr1Zn2
_cod_original_cell_volume 989.8208
_cod_original_formula_sum 'Fe16 O27 Sr1 Zn2'
_cod_database_code 8104373

loop_
_symmetry_equiv_pos_as_xyz
x,y,z
x-y,x,z+1/2
-y,x-y,z
-x,-y,z+1/2
-x+y,-x,z
y,-x+y,z+1/2
-y,-x,-z+1/2
x-y,-y,-z
x,x-y,-z+1/2
y,x,-z
-x+y,y,-z+1/2
-x,-x+y,-z
-x,-y,-z
-x+y,-x,-z-1/2
y,-x+y,-z
x,y,-z-1/2
x-y,x,-z
-y,x-y,-z-1/2
y,x,z-1/2
-x+y,y,z
-x,-x+y,z-1/2
-y,-x,z
x-y,-y,z-1/2
x,x-y,z

loop_
_atom_site_label
_atom_site_type_symbol
_atom_site_fract_x
_atom_site_fract_y
_atom_site_fract_z
_atom_site_occupancy
_atom_site_U_iso_or_equiv
Fe7 Fe+3 0.3333 0.6667 0.75 1 0.0
Sr1 Sr+2 0 0 0.25 1 0.0
O6 O-2 0.3333 0.6667 -0.1801 1 0.0
O4 O-2 0 0 0.115 1 0.0
Fe1 Fe+3 0.5 0 0 1 0.0
O5 O-2 0.1628 0.3256 0.1805 1 0.0
O1 O-2 0.8202 0.6404 0.0353 1 0.0
Fe4 Fe+3 0.3333 0.6667 0.0941 0.75 0.0
O2 O-2 0.3333 0.6667 0.0344 1 0.0
Fe6 Fe+3 0.3333 0.6667 0.2086 1 0.0
Fe3 Fe+3 0.3333 0.6667 -0.0753 1 0.0
Fe2 Fe+3 0 0 0.0566 0.25 0.0
O3 O-2 0.5115 0.023 0.1107 1 0.0
Zn2 Zn+2 0.3333 0.6667 0.0941 0.25 0.0
O7 O-2 0.4847 0.9694 0.25 1 0.0
Fe5 Fe+3 0.8363 0.6726 0.1514 1 0.0
Zn1 Zn+2 0 0 0.0566 0.75 0.0
